data_1532592
loop_
_publ_author_name
'Ishigaki, T.'
'Ogasawara, Y.'

_publ_section_title
;
 Synthesis and properties of Ti Sr2 (RE1-x Cex)2 Cu2 Oz (RE = Sm, Eu, Gd)
;
_journal_name_full 'Physica C (Amsterdam)'
_journal_page_first 397
_journal_page_last 398
_journal_volume 388
_journal_year 2003
_chemical_formula_sum 'Ce0.6 Cu2.21 Eu1.4 O8.72 Sr2 Ti0.79'
_chemical_name_systematic '(Ti0.79 Cu0.21) Sr2 (Eu0.7 Ce0.3)2 Cu2 O8.72'
_space_group_IT_number 139
_symmetry_space_group_name_Hall '-I 4 2'
_symmetry_space_group_name_H-M 'I 4/m m m'
_cell_angle_alpha 90
_cell_angle_beta 90
_cell_angle_gamma 90
_cell_formula_units_Z 2
_cell_length_a 3.85098
_cell_length_b 3.85098
_cell_length_c 28.3521
_cell_volume 420.463
_citation_journal_id_ASTM PHYCE6
_cod_data_source_file Ishigaki_PHYCE6_2003_873.cif
_cod_data_source_block Ce0.6Cu2.21Eu1.4O8.72Sr2Ti0.79
_cod_database_code 1532592

loop_
_symmetry_equiv_pos_as_xyz
x,y,z
-y,x,z
-x,-y,z
y,-x,z
x,-y,-z
y,x,-z
-x,y,-z
-y,-x,-z
-x,-y,-z
y,-x,-z
x,y,-z
-y,x,-z
-x,y,z
-y,-x,z
x,-y,z
y,x,z
x+1/2,y+1/2,z+1/2
-y+1/2,x+1/2,z+1/2
-x+1/2,-y+1/2,z+1/2
y+1/2,-x+1/2,z+1/2
x+1/2,-y+1/2,-z+1/2
y+1/2,x+1/2,-z+1/2
-x+1/2,y+1/2,-z+1/2
-y+1/2,-x+1/2,-z+1/2
-x+1/2,-y+1/2,-z+1/2
y+1/2,-x+1/2,-z+1/2
x+1/2,y+1/2,-z+1/2
-y+1/2,x+1/2,-z+1/2
-x+1/2,y+1/2,z+1/2
-y+1/2,-x+1/2,z+1/2
x+1/2,-y+1/2,z+1/2
y+1/2,x+1/2,z+1/2

loop_
_atom_site_label
_atom_site_type_symbol
_atom_site_fract_x
_atom_site_fract_y
_atom_site_fract_z
_atom_site_occupancy
_atom_site_U_iso_or_equiv
Cu1 Cu+1 0 0 0 0.21 0.0
Ce1 Ce+3 0 0 0.2941 0.3 0.0
O3 O-2 0 0.5 0.1463 1 0.0
Eu1 Eu+3 0 0 0.2941 0.7 0.0
Sr1 Sr+2 0 0 0.42016 1 0.0
O2 O-2 0 0 0.0614 1 0.0
Ti1 Ti+4 0 0 0 0.79 0.0
Cu2 Cu+1 0 0 0.1422 1 0.0
O1 O-2 0.232 0 0.5 0.18 0.0
O4 O-2 0 0.5 0.25 1 0.0
